data_2200204
loop_
_publ_author_name
'Wallet, Jean-Claude'
'Espinosa, Enrique'
'Molins, Elies'
'Miravitlles, Carlos'

_publ_section_title
;
 2',6'-Dimethoxyflavone--bromoacetic acid (1/1)
;
_journal_issue 2
_journal_name_full 'Acta Crystallographica Section E'
_journal_page_first o174
_journal_page_last o175
_journal_paper_doi 10.1107/S1600536801001295
_journal_volume 57
_journal_year 2001
_chemical_formula_iupac 'C17 H14 O4, C2 H3 Br O2'
_chemical_formula_moiety 'C17 H14 O4, C2 H3 Br O2'
_chemical_formula_sum 'C19 H17 Br O6'
_chemical_formula_weight 421.24
_space_group_IT_number 2
_symmetry_cell_setting triclinic
_symmetry_space_group_name_Hall '-P 1'
_symmetry_space_group_name_H-M 'P -1'
_cell_angle_alpha 86.560(10)
_cell_angle_beta 78.560(10)
_cell_angle_gamma 76.30(2)
_cell_formula_units_Z 2
_cell_length_a 7.6630(10)
_cell_length_b 9.6930(10)
_cell_length_c 12.8770(10)
_cell_measurement_reflns_used 25
_cell_measurement_temperature 293(2)
_cell_measurement_theta_max 12.51
_cell_measurement_theta_min 8.46
_cell_volume 910.71(19)
_computing_cell_refinement 'CAD-4 EXPRESS'
_computing_data_collection 'CAD-4 EXPRESS (Enraf-Nonius, 1994)'
_computing_data_reduction 'XCAD4 (Harms & Wocadlo, 1995)'
_computing_molecular_graphics 'PLUTON93 (Spek, 1993)'
_computing_structure_refinement 'SHELXL97 (Sheldrick, 1997)'
_computing_structure_solution 'SHELXS97 (Sheldrick, 1997)'
_diffrn_ambient_temperature 293(2)
_diffrn_measured_fraction_theta_full .997
_diffrn_measured_fraction_theta_max .997
_diffrn_measurement_device '\k-geometry diffractometer'
_diffrn_measurement_device_type 'Enraf Nonius CAD4'
_diffrn_measurement_method 'non-profiled \w/2\q'
_diffrn_radiation_monochromator graphite
_diffrn_radiation_source 'fine-focus sealed tube'
_diffrn_radiation_type MoK\a
_diffrn_radiation_wavelength .71073
_diffrn_reflns_av_R_equivalents .0646
_diffrn_reflns_av_sigmaI/netI .2166
_diffrn_reflns_limit_h_max 8
_diffrn_reflns_limit_h_min 0
_diffrn_reflns_limit_k_max 10
_diffrn_reflns_limit_k_min -10
_diffrn_reflns_limit_l_max 14
_diffrn_reflns_limit_l_min -14
_diffrn_reflns_number 2993
_diffrn_reflns_theta_full 23.70
_diffrn_reflns_theta_max 23.70
_diffrn_reflns_theta_min 2.94
_diffrn_standards_decay_% 0
_diffrn_standards_interval_time 60
_diffrn_standards_number 3
_exptl_absorpt_coefficient_mu 2.289
_exptl_absorpt_correction_T_max .913
_exptl_absorpt_correction_T_min .440
_exptl_absorpt_correction_type '\y scan'
_exptl_absorpt_process_details '(North et al., 1968)'
_exptl_crystal_colour 'pale yellow'
_exptl_crystal_density_diffrn 1.536
_exptl_crystal_density_method 'not measured'
_exptl_crystal_description Prism
_exptl_crystal_F_000 428
_exptl_crystal_size_max .66
_exptl_crystal_size_mid .30
_exptl_crystal_size_min .04
_refine_diff_density_max .650
_refine_diff_density_min -.662
_refine_ls_extinction_method none
_refine_ls_goodness_of_fit_ref .955
_refine_ls_hydrogen_treatment mixed
_refine_ls_matrix_type full
_refine_ls_number_parameters 240
_refine_ls_number_reflns 2760
_refine_ls_number_restraints 0
_refine_ls_restrained_S_all .955
_refine_ls_R_factor_all .2508
_refine_ls_R_factor_gt .0747
_refine_ls_shift/su_max .006
_refine_ls_shift/su_mean .000
_refine_ls_structure_factor_coef Fsqd
_refine_ls_weighting_details 'calc w = 1/[\s^2^(Fo^2^)+(0.1319P)^2^] where P = (Fo^2^+2Fc^2^)/3'
_refine_ls_weighting_scheme calc
_refine_ls_wR_factor_ref .2485
_reflns_number_gt 1072
_reflns_number_total 2760
_reflns_threshold_expression I>2\s(I)
_cod_data_source_file ob6023.cif
_cod_data_source_block I
_cod_depositor_comments
;
The following automatic conversions were performed:
'_symmetry_cell_setting' value 'Triclinic' changed to 'triclinic'
according to '/home/saulius/struct/CIF-dictionaries/cif_core.dic'
dictionary named 'cif_core.dic' version 2.4.1 from 2010-06-29.

Automatic conversion script
Id: cif_fix_enum 1527 2010-12-29 10:47:43Z saulius 

The following automatic conversions were performed:

'_symmetry_cell_setting' value 'Triclinic' changed to 'triclinic'
according to /home/saulius/struct/CIF-dictionaries/cif_core.dic
dictionary named 'cif_core.dic' version 2.4.1 from 2010-06-29.

Automatic conversion script
Id: cif_fix_values 1715 2011-07-08 13:25:40Z adriana 
;
_cod_original_cell_volume 910.71(17)
_cod_database_code 2200204
_cod_database_fobs_code 2200204

loop_
_symmetry_equiv_pos_as_xyz
'x, y, z'
'-x, -y, -z'

loop_
_atom_site_label
_atom_site_fract_x
_atom_site_fract_y
_atom_site_fract_z
_atom_site_U_iso_or_equiv
_atom_site_adp_type
_atom_site_calc_flag
_atom_site_refinement_flags
_atom_site_occupancy
_atom_site_disorder_assembly
_atom_site_disorder_group
_atom_site_type_symbol
Br1 .9559(3) .26096(14) .36870(11) .1161(9) Uani d . 1 . . Br
O1 .4596(8) .8299(6) .9302(5) .0437(18) Uani d . 1 . . O
O4 .7735(10) .4825(6) .7659(5) .064(2) Uani d . 1 . . O
O2' .6078(11) .9965(7) .6770(6) .067(2) Uani d . 1 . . O
O6' .0975(10) .8764(7) .8903(6) .061(2) Uani d . 1 . . O
O121 .8240(12) .4156(8) .5732(6) .081(3) Uani d . 1 . . O
H121 .844(16) .439(13) .652(11) .122 Uiso d . 1 . . H
O122 .6331(11) .6031(8) .5214(6) .082(3) Uani d . 1 . . O
C2 .4654(12) .8183(9) .8257(7) .037(2) Uani d . 1 . . C
C3 .5688(12) .7072(9) .7686(7) .042(3) Uani d . 1 . . C
H3 .5710 .7073 .6962 .051 Uiso calc R 1 . . H
C4 .6758(13) .5885(9) .8162(7) .040(3) Uani d . 1 . . C
C5 .7635(13) .4939(10) .9879(8) .047(3) Uani d . 1 . . C
H5 .8357 .4116 .9546 .057 Uiso calc R 1 . . H
C6 .7540(15) .5101(11) 1.0935(8) .062(3) Uani d . 1 . . C
H6 .8214 .4399 1.1316 .075 Uiso calc R 1 . . H
C7 .6440(15) .6308(11) 1.1439(8) .066(3) Uani d . 1 . . C
H7 .6353 .6394 1.2164 .079 Uiso calc R 1 . . H
C8 .5480(15) .7375(11) 1.0897(8) .059(3) Uani d . 1 . . C
H8 .4768 .8196 1.1238 .070 Uiso calc R 1 . . H
C9 .5596(14) .7204(9) .9810(7) .045(3) Uani d . 1 . . C
C10 .6667(13) .5989(10) .9299(7) .043(3) Uani d . 1 . . C
C11 .7951(16) .4398(12) .3927(9) .080(4) Uani d . 1 . . C
H11A .8501 .5085 .3482 .119 Uiso calc R 1 . . H
H11B .6839 .4370 .3685 .119 Uiso calc R 1 . . H
C12 .7427(15) .4937(12) .5016(8) .055(3) Uani d . 1 . . C
C21 .6876(16) 1.0748(13) .5943(10) .086(4) Uani d . 1 . . C
H21A .6490 1.0598 .5302 .130 Uiso calc R 1 . . H
H21B .8184 1.0446 .5847 .130 Uiso calc R 1 . . H
H21C .6504 1.1739 .6111 .130 Uiso calc R 1 . . H
C61 -.0955(14) .8867(13) .9198(9) .077(4) Uani d . 1 . . C
H61A -.1545 .9781 .9499 .115 Uiso calc R 1 . . H
H61B -.1179 .8138 .9710 .115 Uiso calc R 1 . . H
H61C -.1434 .8753 .8582 .115 Uiso calc R 1 . . H
C1' .3504(14) .9426(9) .7804(8) .042(3) Uani d . 1 . . C
C2' .4210(16) 1.0271(10) .7014(8) .047(3) Uani d . 1 . . C
C3' .311(2) 1.1358(11) .6567(9) .067(3) Uani d . 1 . . C
H3' .3611 1.1940 .6050 .080 Uiso calc R 1 . . H
C4' .131(2) 1.1573(11) .6883(11) .080(4) Uani d . 1 . . C
H4' .0565 1.2289 .6551 .097 Uiso calc R 1 . . H
C5' .0500(16) 1.0789(12) .7675(10) .070(3) Uani d . 1 . . C
H5' -.0764 1.1005 .7893 .084 Uiso calc R 1 . . H
C6' .1587(15) .9663(10) .8153(8) .051(3) Uani d . 1 . . C

loop_
_atom_site_aniso_label
_atom_site_aniso_U_11
_atom_site_aniso_U_22
_atom_site_aniso_U_33
_atom_site_aniso_U_12
_atom_site_aniso_U_13
_atom_site_aniso_U_23
Br1 .1754(19) .0781(10) .0628(9) .0120(9) .0079(10) -.0172(7)
O1 .047(5) .048(4) .031(4) .005(3) -.014(3) -.004(3)
O4 .086(6) .052(4) .034(4) .023(4) -.010(4) -.005(3)
O2' .067(6) .064(5) .065(5) -.019(4) -.003(4) .031(4)
O6' .047(5) .068(5) .063(5) -.003(4) -.010(4) .000(4)
O121 .110(7) .072(5) .038(4) .040(5) -.030(5) -.009(4)
O122 .096(6) .065(5) .064(5) .028(5) -.021(5) -.003(4)
C2 .039(6) .038(5) .038(6) -.006(5) -.020(5) .002(4)
C3 .051(7) .040(5) .027(5) .009(5) -.011(5) .004(4)
C4 .044(6) .040(5) .029(5) .000(5) -.005(5) .006(4)
C5 .045(7) .048(5) .044(7) .003(5) -.015(5) .012(5)
C6 .068(8) .071(7) .049(7) -.006(6) -.030(6) .019(6)
C7 .082(9) .074(8) .036(6) .000(7) -.023(6) .008(6)
C8 .075(9) .062(7) .040(6) -.013(6) -.014(6) -.010(5)
C9 .055(7) .045(6) .031(6) -.001(5) -.011(5) .002(5)
C10 .032(6) .065(6) .030(5) .001(5) -.015(5) .001(5)
C11 .083(9) .085(8) .056(7) .031(7) -.032(7) -.019(6)
C12 .048(7) .067(7) .046(7) -.006(6) -.012(6) -.004(6)
C21 .072(9) .093(9) .096(11) -.031(8) -.015(8) .018(8)
C61 .025(7) .123(10) .078(9) -.015(7) .007(6) -.031(8)
C1' .042(7) .038(5) .043(6) .006(5) -.015(5) -.007(5)
C2' .052(8) .045(6) .044(6) -.005(6) -.019(6) .005(5)
C3' .082(10) .052(7) .063(8) -.001(7) -.028(8) .013(6)
C4' .101(12) .046(7) .092(10) .014(8) -.057(10) .014(7)
C5' .047(8) .075(8) .083(9) .011(7) -.026(7) -.008(7)
C6' .051(8) .050(6) .050(7) .005(6) -.022(6) -.013(5)

loop_
_atom_type_symbol
_atom_type_description
_atom_type_scat_dispersion_real
_atom_type_scat_dispersion_imag
_atom_type_scat_source
C C .0033 .0016 'International Tables Vol C Tables 4.2.6.8 and 6.1.1.4'
H H .0000 .0000 'International Tables Vol C Tables 4.2.6.8 and 6.1.1.4'
O O .0106 .0060 'International Tables Vol C Tables 4.2.6.8 and 6.1.1.4'
Br Br -.2901 2.4595 'International Tables Vol C Tables 4.2.6.8 and 6.1.1.4'

loop_
_geom_angle_atom_site_label_1
_geom_angle_atom_site_label_2
_geom_angle_atom_site_label_3
_geom_angle
C2 O1 C9 118.3(6)
C2' O2' C21 117.0(9)
C6' O6' C61 118.9(9)
C3 C2 O1 123.2(8)
C3 C2 C1' 123.6(8)
O1 C2 C1' 113.1(7)
C2 C3 C4 121.7(8)
O4 C4 C3 123.7(8)
O4 C4 C10 120.9(8)
C3 C4 C10 115.4(8)
C6 C5 C10 120.6(9)
C5 C6 C7 119.9(9)
C8 C7 C6 121.4(10)
C7 C8 C9 118.2(9)
O1 C9 C10 123.0(8)
O1 C9 C8 116.0(8)
C10 C9 C8 121.0(9)
C9 C10 C5 118.8(9)
C9 C10 C4 118.4(8)
C5 C10 C4 122.8(8)
C12 C11 Br1 118.2(8)
O122 C12 O121 123.2(10)
O122 C12 C11 120.3(11)
O121 C12 C11 116.4(9)
C2' C1' C6' 119.7(9)
C2' C1' C2 122.8(10)
C6' C1' C2 117.3(9)
C3' C2' O2' 124.0(11)
C3' C2' C1' 121.6(11)
O2' C2' C1' 114.2(9)
C4' C3' C2' 118.8(12)
C3' C4' C5' 123.2(11)
C4' C5' C6' 119.6(12)
O6' C6' C5' 126.0(11)
O6' C6' C1' 117.0(9)
C5' C6' C1' 117.0(11)

loop_
_geom_bond_atom_site_label_1
_geom_bond_atom_site_label_2
_geom_bond_site_symmetry_2
_geom_bond_distance
_geom_bond_publ_flag
Br1 C11 . 1.876(10) ?
O1 C2 . 1.348(10) ?
O1 C9 . 1.369(10) ?
O4 C4 . 1.249(10) ?
O2' C2' . 1.367(11) ?
O2' C21 . 1.396(12) ?
O6' C6' . 1.351(12) ?
O6' C61 . 1.433(11) ?
O121 C12 . 1.316(12) ?
O122 C12 . 1.192(11) ?
C2 C3 . 1.337(11) ?
C2 C1' . 1.478(12) ?
C3 C4 . 1.428(12) ?
C4 C10 . 1.461(13) ?
C5 C6 . 1.364(14) ?
C5 C10 . 1.384(12) ?
C6 C7 . 1.381(14) ?
C7 C8 . 1.362(14) ?
C8 C9 . 1.402(13) ?
C9 C10 . 1.383(12) ?
C11 C12 . 1.472(14) ?
C1' C2' . 1.375(13) ?
C1' C6' . 1.415(13) ?
C2' C3' . 1.360(14) ?
C3' C4' . 1.327(16) ?
C4' C5' . 1.373(17) ?
C5' C6' . 1.398(15) ?

loop_
_geom_hbond_atom_site_label_D
_geom_hbond_atom_site_label_H
_geom_hbond_atom_site_label_A
_geom_hbond_distance_DH
_geom_hbond_distance_HA
_geom_hbond_distance_DA
_geom_hbond_angle_DHA
O121 H121 O4 1.09(14) 1.51(14) 2.534(9) 152(11)
C3 H3 O122 .93 2.44 3.305(12) 156

loop_
_geom_torsion_atom_site_label_1
_geom_torsion_atom_site_label_2
_geom_torsion_atom_site_label_3
_geom_torsion_atom_site_label_4
_geom_torsion
C9 O1 C2 C3 -2.4(14)
C9 O1 C2 C1' 179.4(9)
O1 C2 C3 C4 2.8(15)
C1' C2 C3 C4 -179.1(9)
C2 C3 C4 O4 179.7(9)
C2 C3 C4 C10 -1.2(15)
C10 C5 C6 C7 1.3(17)
C5 C6 C7 C8 -2.1(19)
C6 C7 C8 C9 1.7(18)
C2 O1 C9 C10 .3(14)
C2 O1 C9 C8 -179.7(9)
C7 C8 C9 O1 179.5(10)
C7 C8 C9 C10 -.5(17)
O1 C9 C10 C5 179.8(9)
C8 C9 C10 C5 -.2(16)
O1 C9 C10 C4 1.1(16)
C8 C9 C10 C4 -178.8(9)
C6 C5 C10 C9 -.2(16)
C6 C5 C10 C4 178.4(10)
O4 C4 C10 C9 178.5(9)
C3 C4 C10 C9 -.7(14)
O4 C4 C10 C5 -.1(16)
C3 C4 C10 C5 -179.3(9)
Br1 C11 C12 O122 -175.8(9)
Br1 C11 C12 O121 4.7(16)
C3 C2 C1' C2' -59.5(14)
O1 C2 C1' C2' 118.7(10)
C3 C2 C1' C6' 115.3(11)
O1 C2 C1' C6' -66.5(11)
C21 O2' C2' C3' -5.9(15)
C21 O2' C2' C1' 177.5(9)
C6' C1' C2' C3' 1.4(15)
C2 C1' C2' C3' 176.0(9)
C6' C1' C2' O2' 178.1(8)
C2 C1' C2' O2' -7.2(13)
O2' C2' C3' C4' -178.6(11)
C1' C2' C3' C4' -2.2(17)
C2' C3' C4' C5' 3(2)
C3' C4' C5' C6' -3.0(19)
C61 O6' C6' C5' 5.3(14)
C61 O6' C6' C1' -173.4(8)
C4' C5' C6' O6' -176.7(10)
C4' C5' C6' C1' 2.0(16)
C2' C1' C6' O6' 177.5(9)
C2 C1' C6' O6' 2.6(12)
C2' C1' C6' C5' -1.3(14)
C2 C1' C6' C5' -176.2(9)

loop_
_cod_related_entry_id
_cod_related_entry_database
_cod_related_entry_code
1 ChemSpider 21132998
